data_7111802
loop_
_publ_author_name
'Ritesh Dubey'
'Gautam R. Desiraju'

_publ_section_title
;
 Structural landscape of the 1 : 1 benzoic acid : isonicotinamide
 cocrystal
;
_journal_name_full Chem.Commun.
_journal_page_first 1181
_journal_paper_doi 10.1039/c3cc47955b
_journal_volume 50
_journal_year 2014
_chemical_formula_sum 'C13 H10 F2 N2 O3'
_chemical_formula_weight 280.23
_chemical_name_systematic
; 
 ? 
;
_space_group_IT_number 2
_symmetry_cell_setting triclinic
_symmetry_space_group_name_Hall '-P 1'
_symmetry_space_group_name_H-M 'P -1'
_atom_sites_solution_hydrogens geom
_atom_sites_solution_primary direct
_atom_sites_solution_secondary difmap
_audit_creation_method SHELXL-97
_cell_angle_alpha 73.583(5)
_cell_angle_beta 84.326(6)
_cell_angle_gamma 66.372(5)
_cell_formula_units_Z 2
_cell_length_a 7.2755(7)
_cell_length_b 7.6883(8)
_cell_length_c 12.5950(13)
_cell_measurement_temperature 150(2)
_cell_volume 619.06(11)
_computing_structure_refinement 'SHELXL-97 (Sheldrick, 1997)'
_computing_structure_solution 'SHELXS-97 (Sheldrick, 1990)'
_diffrn_ambient_temperature 150(2)
_diffrn_measured_fraction_theta_full 0.998
_diffrn_measured_fraction_theta_max 0.998
_diffrn_radiation_monochromator graphite
_diffrn_radiation_source 'fine-focus sealed tube'
_diffrn_radiation_type MoK\a
_diffrn_radiation_wavelength 0.71073
_diffrn_reflns_av_R_equivalents 0.0139
_diffrn_reflns_av_sigmaI/netI 0.0168
_diffrn_reflns_limit_h_max 9
_diffrn_reflns_limit_h_min -9
_diffrn_reflns_limit_k_max 9
_diffrn_reflns_limit_k_min -9
_diffrn_reflns_limit_l_max 16
_diffrn_reflns_limit_l_min -16
_diffrn_reflns_number 6605
_diffrn_reflns_theta_full 27.48
_diffrn_reflns_theta_max 27.48
_diffrn_reflns_theta_min 3.00
_exptl_absorpt_coefficient_mu 0.128
_exptl_absorpt_correction_T_max 0.9873
_exptl_absorpt_correction_T_min 0.9749
_exptl_absorpt_correction_type multi-scan
_exptl_absorpt_process_details 'Jacobson, R. (1998) Private communication'
_exptl_crystal_colour colourless
_exptl_crystal_density_diffrn 1.503
_exptl_crystal_density_method 'not measured'
_exptl_crystal_description plate
_exptl_crystal_F_000 288
_exptl_crystal_size_max 0.20
_exptl_crystal_size_mid 0.20
_exptl_crystal_size_min 0.10
_refine_diff_density_max 0.331
_refine_diff_density_min -0.210
_refine_diff_density_rms 0.044
_refine_ls_extinction_method none
_refine_ls_goodness_of_fit_ref 1.074
_refine_ls_hydrogen_treatment mixed
_refine_ls_matrix_type full
_refine_ls_number_parameters 218
_refine_ls_number_reflns 2839
_refine_ls_number_restraints 0
_refine_ls_restrained_S_all 1.074
_refine_ls_R_factor_all 0.0406
_refine_ls_R_factor_gt 0.0356
_refine_ls_shift/su_max 0.000
_refine_ls_shift/su_mean 0.000
_refine_ls_structure_factor_coef Fsqd
_refine_ls_weighting_details 'calc w=1/[\s^2^(Fo^2^)+(0.0587P)^2^+0.1581P] where P=(Fo^2^+2Fc^2^)/3'
_refine_ls_weighting_scheme calc
_refine_ls_wR_factor_gt 0.0983
_refine_ls_wR_factor_ref 0.1061
_reflns_number_gt 2517
_reflns_number_total 2839
_reflns_threshold_expression >2sigma(I)
_cod_data_source_file c3cc47955b.txt
_cod_data_source_block datam
_cod_depositor_comments
;
The following automatic conversions were performed:

'_symmetry_cell_setting' value 'Triclinic' changed to 'triclinic'
according to the built-in table from CIF Core dictionary named
'cif_core.dic' version 2.4.1 from
2010-06-29.

'_exptl_absorpt_correction_type' value 'Multi-scan'
changed to 'multi-scan' according to the built-in table from CIF Core
dictionary named 'cif_core.dic' version 2.4.1 from 2010-06-29.

Automatic conversion script
Id: cif_fix_values 2281 2013-09-26 08:29:07Z andrius 
;
_cod_database_code 7111802

loop_
_symmetry_equiv_pos_as_xyz
'x, y, z'
'-x, -y, -z'

loop_
_atom_site_label
_atom_site_type_symbol
_atom_site_fract_x
_atom_site_fract_y
_atom_site_fract_z
_atom_site_U_iso_or_equiv
_atom_site_adp_type
_atom_site_occupancy
_atom_site_symmetry_multiplicity
_atom_site_calc_flag
_atom_site_refinement_flags
C1 C 0.15235(16) 0.35120(17) 0.81525(9) 0.0202(2) Uani 1 1 d .
C2 C 0.21598(17) 0.14602(17) 0.89197(9) 0.0216(2) Uani 1 1 d .
C3 C 0.14466(18) 0.51074(18) 0.84985(10) 0.0231(2) Uani 1 1 d .
C4 C 0.09945(18) 0.39473(18) 0.70455(10) 0.0229(3) Uani 1 1 d .
C5 C 0.0435(2) 0.5811(2) 0.63274(11) 0.0299(3) Uani 1 1 d .
C6 C 0.0889(2) 0.70018(19) 0.78153(12) 0.0301(3) Uani 1 1 d .
C7 C 0.0385(2) 0.7331(2) 0.67232(12) 0.0328(3) Uani 1 1 d .
O1 O 0.16063(16) 0.14521(13) 0.99296(7) 0.0328(2) Uani 1 1 d .
H1 H 0.2176 0.0314 1.0347 0.049 Uiso 1 1 calc R
O2 O 0.30872(15) -0.00029(13) 0.85978(7) 0.0323(2) Uani 1 1 d .
F1 F 0.20220(12) 0.47960(11) 0.95401(6) 0.0323(2) Uani 1 1 d .
F2 F 0.09669(12) 0.24913(11) 0.66591(6) 0.0323(2) Uani 1 1 d .
C8 C 0.39493(18) 0.61591(17) 0.32311(10) 0.0226(2) Uani 1 1 d .
C9 C 0.38555(18) 0.46574(17) 0.18216(10) 0.0224(2) Uani 1 1 d .
C10 C 0.41659(17) 0.44869(16) 0.29271(9) 0.0194(2) Uani 1 1 d .
C11 C 0.46419(18) 0.25789(17) 0.38232(9) 0.0219(2) Uani 1 1 d .
C12 C 0.34042(19) 0.79390(17) 0.24322(10) 0.0240(3) Uani 1 1 d .
C13 C 0.33023(19) 0.64994(18) 0.10764(10) 0.0242(3) Uani 1 1 d .
N1 N 0.30677(16) 0.81100(14) 0.13696(8) 0.0233(2) Uani 1 1 d .
N2 N 0.53813(18) 0.09187(15) 0.35165(9) 0.0279(3) Uani 1 1 d .
O3 O 0.42821(15) 0.26422(13) 0.47944(7) 0.0308(2) Uani 1 1 d .
H2A H 0.566(3) -0.022(3) 0.4038(15) 0.041(5) Uiso 1 1 d .
H2B H 0.579(2) 0.084(2) 0.2855(15) 0.035(4) Uiso 1 1 d .
H5 H 0.008(3) 0.601(3) 0.5620(15) 0.039(4) Uiso 1 1 d .
H6 H 0.090(3) 0.800(3) 0.8108(14) 0.039(4) Uiso 1 1 d .
H7 H -0.008(3) 0.871(3) 0.6218(16) 0.051(5) Uiso 1 1 d .
H8 H 0.413(2) 0.612(2) 0.3958(13) 0.025(4) Uiso 1 1 d .
H9 H 0.399(2) 0.362(2) 0.1562(12) 0.026(4) Uiso 1 1 d .
H12 H 0.324(2) 0.912(2) 0.2608(12) 0.028(4) Uiso 1 1 d .
H13 H 0.305(2) 0.669(2) 0.0312(14) 0.033(4) Uiso 1 1 d .

loop_
_atom_site_aniso_label
_atom_site_aniso_U_11
_atom_site_aniso_U_22
_atom_site_aniso_U_33
_atom_site_aniso_U_23
_atom_site_aniso_U_13
_atom_site_aniso_U_12
C1 0.0183(5) 0.0217(6) 0.0177(5) -0.0040(4) 0.0015(4) -0.0063(4)
C2 0.0232(5) 0.0222(6) 0.0189(5) -0.0054(4) 0.0002(4) -0.0082(4)
C3 0.0233(6) 0.0264(6) 0.0201(5) -0.0071(5) 0.0016(4) -0.0098(5)
C4 0.0223(5) 0.0250(6) 0.0199(5) -0.0074(5) 0.0008(4) -0.0070(5)
C5 0.0287(6) 0.0329(7) 0.0197(6) -0.0013(5) -0.0033(5) -0.0067(5)
C6 0.0312(7) 0.0236(6) 0.0351(7) -0.0083(5) 0.0032(5) -0.0108(5)
C7 0.0324(7) 0.0238(6) 0.0313(7) 0.0022(5) 0.0008(5) -0.0064(5)
O1 0.0478(6) 0.0209(4) 0.0169(4) -0.0022(3) 0.0042(4) -0.0032(4)
O2 0.0480(6) 0.0215(4) 0.0231(4) -0.0077(4) 0.0053(4) -0.0089(4)
F1 0.0435(5) 0.0347(4) 0.0238(4) -0.0112(3) -0.0033(3) -0.0174(4)
F2 0.0396(4) 0.0327(4) 0.0253(4) -0.0124(3) -0.0054(3) -0.0103(3)
C8 0.0285(6) 0.0230(6) 0.0161(5) -0.0056(4) 0.0002(4) -0.0095(5)
C9 0.0293(6) 0.0200(5) 0.0196(5) -0.0060(4) -0.0001(4) -0.0108(5)
C10 0.0196(5) 0.0189(5) 0.0179(5) -0.0030(4) 0.0008(4) -0.0070(4)
C11 0.0264(6) 0.0201(6) 0.0177(5) -0.0028(4) 0.0000(4) -0.0091(5)
C12 0.0302(6) 0.0193(6) 0.0230(6) -0.0065(5) 0.0005(5) -0.0096(5)
C13 0.0306(6) 0.0256(6) 0.0165(5) -0.0035(5) -0.0021(4) -0.0120(5)
N1 0.0280(5) 0.0193(5) 0.0199(5) -0.0016(4) -0.0011(4) -0.0086(4)
N2 0.0421(6) 0.0183(5) 0.0181(5) -0.0031(4) 0.0053(4) -0.0090(5)
O3 0.0508(6) 0.0221(4) 0.0167(4) -0.0039(3) 0.0020(4) -0.0126(4)

loop_
_atom_type_symbol
_atom_type_description
_atom_type_scat_dispersion_real
_atom_type_scat_dispersion_imag
_atom_type_scat_source
C C 0.0033 0.0016 'International Tables Vol C Tables 4.2.6.8 and 6.1.1.4'
H H 0.0000 0.0000 'International Tables Vol C Tables 4.2.6.8 and 6.1.1.4'
N N 0.0061 0.0033 'International Tables Vol C Tables 4.2.6.8 and 6.1.1.4'
O O 0.0106 0.0060 'International Tables Vol C Tables 4.2.6.8 and 6.1.1.4'
F F 0.0171 0.0103 'International Tables Vol C Tables 4.2.6.8 and 6.1.1.4'

loop_
_geom_angle_atom_site_label_1
_geom_angle_atom_site_label_2
_geom_angle_atom_site_label_3
_geom_angle
C3 C1 C4 115.09(11)
C3 C1 C2 122.25(10)
C4 C1 C2 122.66(10)
O2 C2 O1 124.98(11)
O2 C2 C1 122.23(10)
O1 C2 C1 112.79(10)
F1 C3 C6 117.36(11)
F1 C3 C1 118.82(11)
C6 C3 C1 123.76(11)
F2 C4 C5 117.98(11)
F2 C4 C1 118.54(10)
C5 C4 C1 123.45(12)
C7 C5 C4 118.60(12)
C7 C5 H5 121.9(11)
C4 C5 H5 119.5(11)
C3 C6 C7 118.17(12)
C3 C6 H6 118.7(10)
C7 C6 H6 123.1(10)
C5 C7 C6 120.94(12)
C5 C7 H7 119.5(11)
C6 C7 H7 119.5(11)
C2 O1 H1 109.5
C12 C8 C10 118.97(11)
C12 C8 H8 119.1(9)
C10 C8 H8 121.9(9)
C13 C9 C10 118.44(11)
C13 C9 H9 118.0(9)
C10 C9 H9 123.5(9)
C8 C10 C9 118.80(10)
C8 C10 C11 118.19(10)
C9 C10 C11 122.96(10)
O3 C11 N2 123.45(11)
O3 C11 C10 118.85(10)
N2 C11 C10 117.68(10)
N1 C12 C8 122.22(11)
N1 C12 H12 116.3(9)
C8 C12 H12 121.5(9)
N1 C13 C9 122.82(11)
N1 C13 H13 116.1(9)
C9 C13 H13 121.1(9)
C13 N1 C12 118.73(10)
C11 N2 H2A 118.4(11)
C11 N2 H2B 124.3(11)
H2A N2 H2B 116.6(15)

loop_
_geom_bond_atom_site_label_1
_geom_bond_atom_site_label_2
_geom_bond_distance
C1 C3 1.3928(16)
C1 C4 1.3940(16)
C1 C2 1.5093(16)
C2 O2 1.2166(15)
C2 O1 1.2948(14)
C3 F1 1.3432(14)
C3 C6 1.3832(18)
C4 F2 1.3484(14)
C4 C5 1.3820(18)
C5 C7 1.381(2)
C5 H5 0.905(18)
C6 C7 1.385(2)
C6 H6 0.941(18)
C7 H7 1.009(19)
O1 H1 0.8400
C8 C12 1.3812(17)
C8 C10 1.3886(16)
C8 H8 0.928(15)
C9 C13 1.3838(17)
C9 C10 1.3936(16)
C9 H9 0.914(15)
C10 C11 1.5099(15)
C11 O3 1.2359(14)
C11 N2 1.3248(15)
C12 N1 1.3445(16)
C12 H12 0.955(16)
C13 N1 1.3325(16)
C13 H13 0.957(16)
N2 H2A 0.892(18)
N2 H2B 0.866(18)
